data_2015804
loop_
_publ_author_name
'Kline, Paul C.'
'Noll, Bruce C.'
'Zhao, Hongqiu'
'Serianni, Anthony S.'

_publ_section_title
;
 1-(\b-<small>D</small>-Erythrofuranosyl)cytidine (\b-erythrocytidine)
;
_journal_coeditor_code GZ3050
_journal_issue 2
_journal_name_full 'Acta Crystallographica Section C'
_journal_page_first o137
_journal_page_last o140
_journal_paper_doi 10.1107/S0108270106055053
_journal_volume 63
_journal_year 2007
_chemical_formula_iupac 'C8 H11 N3 O4'
_chemical_formula_moiety 'C8 H11 N3 O4'
_chemical_formula_sum 'C8 H11 N3 O4'
_chemical_formula_weight 213.20
_chemical_name_common \b-Erythrocytidine
_chemical_name_systematic
;
1-(\b-D-Erythrofuranosyl)cytidine
;
_space_group_IT_number 4
_symmetry_cell_setting monoclinic
_symmetry_space_group_name_Hall 'P 2yb'
_symmetry_space_group_name_H-M 'P 1 21 1'
_atom_sites_solution_hydrogens geom
_atom_sites_solution_primary direct
_atom_sites_solution_secondary difmap
_audit_creation_method SHELXL97
_cell_angle_alpha 90.00
_cell_angle_beta 114.701(4)
_cell_angle_gamma 90.00
_cell_formula_units_Z 2
_cell_length_a 8.5473(10)
_cell_length_b 6.2423(7)
_cell_length_c 9.1325(11)
_cell_measurement_reflns_used 4223
_cell_measurement_temperature 200(2)
_cell_measurement_theta_max 68.2734
_cell_measurement_theta_min 5.3314
_cell_volume 442.68(9)
_computing_cell_refinement 'APEX2 and SAINT (Bruker, 2006)'
_computing_data_collection 'APEX2 (Bruker, 2006)'
_computing_data_reduction 'SAINT and XPREP (Sheldrick, 2003)'
_computing_molecular_graphics 'XP (Sheldrick, 1998)'
_computing_publication_material 'enCIFer (Allen <i>et al.</i>,  2004)'
_computing_structure_refinement 'XL (Sheldrick, 2001)'
_computing_structure_solution 'XS (Sheldrick, 2001)'
_diffrn_ambient_temperature 200(2)
_diffrn_detector_area_resol_mean 8.33
_diffrn_measured_fraction_theta_full 0.953
_diffrn_measured_fraction_theta_max 0.953
_diffrn_measurement_device_type 'Bruker SMART APEX CCD area-detector'
_diffrn_measurement_method '\f and \w'
_diffrn_radiation_monochromator graphite
_diffrn_radiation_type CuK\a
_diffrn_radiation_wavelength 1.54178
_diffrn_reflns_av_R_equivalents 0.0228
_diffrn_reflns_av_sigmaI/netI 0.0230
_diffrn_reflns_limit_h_max 10
_diffrn_reflns_limit_h_min -10
_diffrn_reflns_limit_k_max 7
_diffrn_reflns_limit_k_min -6
_diffrn_reflns_limit_l_max 10
_diffrn_reflns_limit_l_min -10
_diffrn_reflns_number 5338
_diffrn_reflns_theta_full 69.60
_diffrn_reflns_theta_max 69.60
_diffrn_reflns_theta_min 5.33
_diffrn_standards_decay_% 0
_diffrn_standards_interval_count 0
_diffrn_standards_interval_time 0
_diffrn_standards_number 0
_exptl_absorpt_coefficient_mu 1.112
_exptl_absorpt_correction_T_max 0.9674
_exptl_absorpt_correction_T_min 0.7314
_exptl_absorpt_correction_type multi-scan
_exptl_absorpt_process_details '(Sheldrick, 2004)'
_exptl_crystal_colour colourless
_exptl_crystal_density_diffrn 1.599
_exptl_crystal_density_method 'not measured'
_exptl_crystal_description plate
_exptl_crystal_F_000 224
_exptl_crystal_size_max 0.30
_exptl_crystal_size_mid 0.20
_exptl_crystal_size_min 0.03
_refine_diff_density_max 0.240
_refine_diff_density_min -0.206
_refine_ls_abs_structure_details 'Flack (1983), with how many Friedel pairs?'
_refine_ls_abs_structure_Flack 0.1(2)
_refine_ls_extinction_method none
_refine_ls_goodness_of_fit_ref 1.088
_refine_ls_hydrogen_treatment mixed
_refine_ls_matrix_type full
_refine_ls_number_parameters 146
_refine_ls_number_reflns 1269
_refine_ls_number_restraints 1
_refine_ls_restrained_S_all 1.088
_refine_ls_R_factor_all 0.0290
_refine_ls_R_factor_gt 0.0278
_refine_ls_shift/su_max 0.000
_refine_ls_shift/su_mean 0.000
_refine_ls_structure_factor_coef Fsqd
_refine_ls_weighting_details 'calc w = 1/[\s^2^(Fo^2^)+(0.0428P)^2^+0.1356P] where P=(Fo^2^+2Fc^2^)/3'
_refine_ls_weighting_scheme calc
_refine_ls_wR_factor_gt 0.0709
_refine_ls_wR_factor_ref 0.0756
_reflns_number_gt 1242
_reflns_number_total 1269
_reflns_threshold_expression I>2\s(I)
_cod_data_source_file gz3050.cif
_cod_data_source_block I
_cod_original_sg_symbol_H-M 'P 21'
_cod_database_code 2015804
_cod_database_fobs_code 2015804

loop_
_symmetry_equiv_pos_as_xyz
'x, y, z'
'-x, y+1/2, -z'

loop_
_atom_site_type_symbol
_atom_site_label
_atom_site_fract_x
_atom_site_fract_y
_atom_site_fract_z
_atom_site_U_iso_or_equiv
_atom_site_adp_type
_atom_site_calc_flag
_atom_site_refinement_flags
_atom_site_occupancy
N N1 0.1448(2) 0.7247(3) 0.29260(19) 0.0199(4) Uani d . 1
N N3 0.3708(2) 0.7236(3) 0.20676(19) 0.0204(4) Uani d . 1
N N4 0.5564(2) 1.0060(4) 0.2635(3) 0.0281(4) Uani d . 1
H H4A 0.585(4) 1.136(7) 0.299(4) 0.050(9) Uiso d . 1
H H4B 0.603(3) 0.946(6) 0.210(3) 0.031(7) Uiso d . 1
O O4' 0.02373(16) 0.4246(3) 0.36761(15) 0.0229(3) Uani d . 1
O O2' -0.26822(17) 0.7967(3) 0.08930(17) 0.0236(3) Uani d . 1
H H2'O -0.2509 0.8626 0.0173 0.035 Uiso calc R 1
O O3' -0.33947(16) 0.4622(3) 0.26457(15) 0.0221(3) Uani d . 1
H H3'O -0.4241 0.5427 0.2155 0.033 Uiso calc R 1
O O2 0.17056(17) 0.4582(3) 0.13373(17) 0.0264(4) Uani d . 1
C C1' -0.0114(2) 0.6310(4) 0.2975(2) 0.0190(4) Uani d . 1
H H1' -0.0472 0.7246 0.3669 0.023 Uiso calc R 1
C C2' -0.1669(2) 0.6085(3) 0.1317(2) 0.0188(4) Uani d . 1
H H2' -0.1253 0.5744 0.0470 0.023 Uiso calc R 1
C C3' -0.2565(2) 0.4129(3) 0.1623(2) 0.0198(4) Uani d . 1
H H3' -0.3360 0.3420 0.0600 0.024 Uiso calc R 1
C C4' -0.1012(2) 0.2762(4) 0.2579(2) 0.0234(5) Uani d . 1
H H4'A -0.1308 0.1634 0.3182 0.028 Uiso calc R 1
H H4'B -0.0557 0.2074 0.1860 0.028 Uiso calc R 1
C C2 0.2282(2) 0.6269(4) 0.2070(2) 0.0183(4) Uani d . 1
C C4 0.4221(2) 0.9141(4) 0.2769(2) 0.0200(4) Uani d . 1
C C5 0.3399(2) 1.0154(4) 0.3648(2) 0.0245(5) Uani d . 1
H H5 0.3785 1.1497 0.4162 0.029 Uiso calc R 1
C C6 0.2048(2) 0.9131(4) 0.3724(2) 0.0206(4) Uani d . 1
H H6 0.1501 0.9732 0.4345 0.025 Uiso calc R 1

loop_
_atom_site_aniso_label
_atom_site_aniso_U_11
_atom_site_aniso_U_22
_atom_site_aniso_U_33
_atom_site_aniso_U_12
_atom_site_aniso_U_13
_atom_site_aniso_U_23
N1 0.0193(7) 0.0219(10) 0.0216(7) -0.0023(7) 0.0114(6) -0.0018(7)
N3 0.0176(7) 0.0221(10) 0.0230(7) 0.0004(7) 0.0102(6) -0.0001(7)
N4 0.0252(9) 0.0242(12) 0.0412(10) -0.0070(8) 0.0201(8) -0.0076(10)
O4' 0.0200(6) 0.0235(8) 0.0247(6) -0.0020(6) 0.0089(5) 0.0063(6)
O2' 0.0255(6) 0.0228(8) 0.0287(7) 0.0051(6) 0.0174(5) 0.0079(7)
O3' 0.0193(6) 0.0240(8) 0.0263(6) 0.0013(6) 0.0127(5) 0.0031(7)
O2 0.0282(7) 0.0226(9) 0.0363(7) -0.0080(7) 0.0213(6) -0.0121(7)
C1' 0.0186(9) 0.0216(12) 0.0211(9) -0.0013(8) 0.0125(7) 0.0001(9)
C2' 0.0191(8) 0.0195(11) 0.0207(9) -0.0009(8) 0.0113(8) -0.0001(9)
C3' 0.0208(8) 0.0190(12) 0.0220(8) -0.0038(8) 0.0113(7) -0.0019(9)
C4' 0.0229(9) 0.0196(12) 0.0316(11) -0.0014(9) 0.0152(8) 0.0017(9)
C2 0.0191(8) 0.0202(11) 0.0186(9) 0.0003(8) 0.0108(7) 0.0008(9)
C4 0.0161(8) 0.0222(12) 0.0196(8) -0.0007(8) 0.0054(7) 0.0037(8)
C5 0.0246(10) 0.0190(12) 0.0296(10) -0.0033(8) 0.0109(8) -0.0062(10)
C6 0.0208(8) 0.0231(12) 0.0186(8) 0.0017(8) 0.0089(7) -0.0022(9)

loop_
_atom_type_symbol
_atom_type_description
_atom_type_scat_dispersion_real
_atom_type_scat_dispersion_imag
_atom_type_scat_source
C C 0.0181 0.0091 'International Tables Vol C Tables 4.2.6.8 and 6.1.1.4'
H H 0.0000 0.0000 'International Tables Vol C Tables 4.2.6.8 and 6.1.1.4'
N N 0.0311 0.0180 'International Tables Vol C Tables 4.2.6.8 and 6.1.1.4'
O O 0.0492 0.0322 'International Tables Vol C Tables 4.2.6.8 and 6.1.1.4'

loop_
_geom_angle_atom_site_label_1
_geom_angle_atom_site_label_2
_geom_angle_atom_site_label_3
_geom_angle
C6 N1 C2 120.56(16)
C6 N1 C1' 117.92(17)
C2 N1 C1' 121.52(18)
C4 N3 C2 120.60(17)
C4 N4 H4A 119(2)
C4 N4 H4B 120(2)
H4A N4 H4B 120(3)
C1' O4' C4' 108.24(14)
C2' O2' H2'O 109.5
C3' O3' H3'O 109.5
O4' C1' N1 110.56(16)
O4' C1' C2' 107.04(16)
N1 C1' C2' 115.12(15)
O4' C1' H1' 108.0
N1 C1' H1' 108.0
C2' C1' H1' 108.0
O2' C2' C3' 114.65(15)
O2' C2' C1' 111.69(17)
C3' C2' C1' 100.67(15)
O2' C2' H2' 109.8
C3' C2' H2' 109.8
C1' C2' H2' 109.8
O3' C3' C4' 107.56(15)
O3' C3' C2' 111.88(17)
C4' C3' C2' 99.78(15)
O3' C3' H3' 112.3
C4' C3' H3' 112.3
C2' C3' H3' 112.3
O4' C4' C3' 104.69(18)
O4' C4' H4'A 110.8
C3' C4' H4'A 110.8
O4' C4' H4'B 110.8
C3' C4' H4'B 110.8
H4'A C4' H4'B 108.9
O2 C2 N3 122.16(17)
O2 C2 N1 119.61(17)
N3 C2 N1 118.23(19)
N3 C4 N4 117.48(19)
N3 C4 C5 121.90(18)
N4 C4 C5 120.6(2)
C6 C5 C4 117.1(2)
C6 C5 H5 121.4
C4 C5 H5 121.4
C5 C6 N1 121.34(18)
C5 C6 H6 119.3
N1 C6 H6 119.3

loop_
_geom_bond_atom_site_label_1
_geom_bond_atom_site_label_2
_geom_bond_distance
N1 C6 1.366(3)
N1 C2 1.399(3)
N1 C1' 1.475(2)
N3 C4 1.335(3)
N3 C2 1.361(3)
N4 C4 1.335(3)
N4 H4A 0.87(4)
N4 H4B 0.84(3)
O4' C1' 1.414(3)
O4' C4' 1.452(3)
O2' C2' 1.414(3)
O2' H2'O 0.8400
O3' C3' 1.422(2)
O3' H3'O 0.8400
O2 C2 1.234(3)
C1' C2' 1.548(3)
C1' H1' 1.0000
C2' C3' 1.528(3)
C2' H2' 1.0000
C3' C4' 1.512(3)
C3' H3' 1.0000
C4' H4'A 0.9900
C4' H4'B 0.9900
C4 C5 1.417(3)
C5 C6 1.347(3)
C5 H5 0.9500
C6 H6 0.9500

loop_
_geom_hbond_atom_site_label_D
_geom_hbond_atom_site_label_H
_geom_hbond_atom_site_label_A
_geom_hbond_site_symmetry_A
_geom_hbond_distance_DH
_geom_hbond_distance_HA
_geom_hbond_distance_DA
_geom_hbond_angle_DHA
N4 H4A O3' 1_665 0.87(4) 2.20(4) 2.982(3) 150(3)
N4 H4B O2' 1_655 0.84(3) 2.08(3) 2.912(3) 177(2)
O2' H2'O O2 2_555 0.840 1.876 2.699(2) 165.91
O3' H3'O N3 1_455 0.840 2.059 2.825(2) 151.42

loop_
_geom_torsion_atom_site_label_1
_geom_torsion_atom_site_label_2
_geom_torsion_atom_site_label_3
_geom_torsion_atom_site_label_4
_geom_torsion
C4' O4' C1' N1 -127.06(16)
C4' O4' C1' C2' -0.97(18)
C6 N1 C1' O4' -120.29(18)
C2 N1 C1' O4' 60.8(2)
C6 N1 C1' C2' 118.28(19)
C2 N1 C1' C2' -60.6(3)
O4' C1' C2' O2' 149.12(15)
N1 C1' C2' O2' -87.6(2)
O4' C1' C2' C3' 27.00(18)
N1 C1' C2' C3' 150.32(17)
O2' C2' C3' O3' -47.3(2)
C1' C2' C3' O3' 72.69(18)
O2' C2' C3' C4' -160.84(16)
C1' C2' C3' C4' -40.83(18)
C1' O4' C4' C3' -26.19(19)
O3' C3' C4' O4' -74.70(18)
C2' C3' C4' O4' 42.12(17)
C4 N3 C2 O2 174.86(18)
C4 N3 C2 N1 -4.6(3)
C6 N1 C2 O2 -178.96(18)
C1' N1 C2 O2 -0.1(3)
C6 N1 C2 N3 0.5(3)
C1' N1 C2 N3 179.42(17)
C2 N3 C4 N4 -175.86(19)
C2 N3 C4 C5 5.1(3)
N3 C4 C5 C6 -1.2(3)
N4 C4 C5 C6 179.72(19)
C4 C5 C6 N1 -2.9(3)
C2 N1 C6 C5 3.3(3)
C1' N1 C6 C5 -175.65(19)

loop_
_cod_related_entry_id
_cod_related_entry_database
_cod_related_entry_code
1 ChemSpider 10256257
